data_7042332
loop_
_publ_author_name
'Kurokawa, Masashi'
'Jose-Larong, Judy Fe F'
'Hasegawa, Hiroyuki'
'Takahashi, Yukihiro'
'Harada, Jun'
'Inabe, Tamotsu'

_publ_section_title
;
 Structural and transport properties of neutral radical crystals of
 Co(III)(tmp)(CN)2 (tmp = 5,10,15,20-tetramethylporphyrinato) and the
 CN-bridged polymer [Co(III)(tmp)(CN)]n.
;
_journal_issue 13
_journal_name_full 'Dalton transactions (Cambridge, England : 2003)'
_journal_page_first 4422
_journal_page_last 4429
_journal_paper_doi 10.1039/c6dt04418b
_journal_volume 46
_journal_year 2017
_chemical_formula_moiety 'C26 H20 Co N6, C24 H20 P, 0.5(C3 H6 O), O'
_chemical_formula_sum 'C51.5 H45 Co N6 O1.5 P'
_chemical_formula_weight 861.83
_space_group_crystal_system triclinic
_space_group_IT_number 2
_space_group_name_Hall '-P 1'
_space_group_name_H-M_alt 'P -1'
_symmetry_space_group_name_Hall '-P 1'
_symmetry_space_group_name_H-M 'P -1'
_atom_sites_solution_hydrogens geom
_atom_sites_solution_primary direct
_audit_creation_date 2016-06-17
_audit_creation_method
;
Olex2 1.2
(compiled 2016.02.19 svn.r3266 for OlexSys, GUI svn.r5155)
;
_audit_update_record
;
2016-11-21 deposited with the CCDC.
2017-03-06 downloaded from the CCDC.
;
_cell_angle_alpha 65.6430(10)
_cell_angle_beta 69.3160(10)
_cell_angle_gamma 77.5240(10)
_cell_formula_units_Z 2
_cell_length_a 12.0125(9)
_cell_length_b 13.6844(10)
_cell_length_c 14.8622(11)
_cell_measurement_reflns_used 9913
_cell_measurement_temperature 100
_cell_measurement_theta_max 27.475
_cell_measurement_theta_min 2.345
_cell_volume 2075.1(3)
_computing_cell_refinement 'SAINT v8.34A (Bruker, 2013)'
_computing_data_reduction 'SAINT v8.34A (Bruker, 2013)'
_computing_molecular_graphics 'Olex2 (Dolomanov et al., 2009)'
_computing_publication_material 'Olex2 (Dolomanov et al., 2009)'
_computing_structure_refinement 'ShelXL (Sheldrick, 2015)'
_computing_structure_solution 'ShelXT (Sheldrick, 2015)'
_diffrn_ambient_temperature 100
_diffrn_measured_fraction_theta_full 1.000
_diffrn_measured_fraction_theta_max 0.996
_diffrn_measurement_device_type 'Bruker APEX-II CCD'
_diffrn_measurement_method '\f and \w scans'
_diffrn_radiation_type MoK\a
_diffrn_radiation_wavelength 0.71073
_diffrn_reflns_av_R_equivalents 0.0182
_diffrn_reflns_av_unetI/netI 0.0148
_diffrn_reflns_Laue_measured_fraction_full 1.000
_diffrn_reflns_Laue_measured_fraction_max 0.996
_diffrn_reflns_limit_h_max 15
_diffrn_reflns_limit_h_min -15
_diffrn_reflns_limit_k_max 17
_diffrn_reflns_limit_k_min -17
_diffrn_reflns_limit_l_max 19
_diffrn_reflns_limit_l_min -19
_diffrn_reflns_number 40176
_diffrn_reflns_point_group_measured_fraction_full 1.000
_diffrn_reflns_point_group_measured_fraction_max 0.996
_diffrn_reflns_theta_full 25.242
_diffrn_reflns_theta_max 27.512
_diffrn_reflns_theta_min 1.808
_diffrn_standards_number 0
_exptl_absorpt_coefficient_mu 0.502
_exptl_absorpt_correction_T_max 0.9420
_exptl_absorpt_correction_T_min 0.8950
_exptl_absorpt_correction_type multi-scan
_exptl_absorpt_process_details
'SADABS-2014/4 (Bruker,2014/4) was used for absorption correction. wR2(int) was 0.1151 before and 0.0297 after correction. The Ratio of minimum to maximum transmission is 0.9501. The \l/2 correction factor is Not present.'
_exptl_crystal_colour green
_exptl_crystal_colour_primary green
_exptl_crystal_density_diffrn 1.379
_exptl_crystal_description plate
_exptl_crystal_F_000 900
_exptl_crystal_size_max 0.29
_exptl_crystal_size_mid 0.12
_exptl_crystal_size_min 0.05
_refine_diff_density_max 0.993
_refine_diff_density_min -0.956
_refine_diff_density_rms 0.064
_refine_ls_extinction_method none
_refine_ls_goodness_of_fit_ref 1.047
_refine_ls_hydrogen_treatment constr
_refine_ls_matrix_type full
_refine_ls_number_parameters 572
_refine_ls_number_reflns 9517
_refine_ls_number_restraints 6
_refine_ls_restrained_S_all 1.052
_refine_ls_R_factor_all 0.0399
_refine_ls_R_factor_gt 0.0372
_refine_ls_shift/su_max 0.001
_refine_ls_shift/su_mean 0.000
_refine_ls_structure_factor_coef Fsqd
_refine_ls_weighting_details 'w=1/[\s^2^(Fo^2^)+(0.0516P)^2^+1.9609P] where P=(Fo^2^+2Fc^2^)/3'
_refine_ls_weighting_scheme calc
_refine_ls_wR_factor_gt 0.1001
_refine_ls_wR_factor_ref 0.1022
_reflns_Friedel_coverage 0.000
_reflns_number_gt 8825
_reflns_number_total 9517
_reflns_threshold_expression 'I > 2\s(I)'
_cod_data_source_file c6dt04418b2.cif
_cod_data_source_block Co-tmp-CN2_TPP_100K
_cod_depositor_comments 'Adding full bibliography for 7042332--7042335.cif.'
_cod_original_formula_sum 'C51.50 H45 Co N6 O1.50 P'
_cod_database_code 7042332
_shelx_space_group_comment
;
The symmetry employed for this shelxl refinement is uniquely defined
by the following loop, which should always be used as a source of
symmetry information in preference to the above space-group names.
They are only intended as comments.
;
_shelx_estimated_absorpt_t_max 0.975
_shelx_estimated_absorpt_t_min 0.868
_olex2_refinement_description
;
1. Fixed Uiso
 At 1.2 times of:
  All C(H) groups
 At 1.5 times of:
  All C(H,H,H) groups
2. Same fragment restrains
{O1A, C1A, C2A, C3A} sigma for 1-2: 0.02, 1-3: 0.04
as
{O1B, C1B, C2B, C3B}
3. Others
 Fixed Sof: O1A(0.25) C1A(0.25) C2A(0.25) H2A1(0.25) H2A2(0.25) H2A3(0.25)
 C3A(0.25) H3A1(0.25) H3A2(0.25) H3A3(0.25) O1B(0.25) C1B(0.25) C2B(0.25)
 H2B1(0.25) H2B2(0.25) H2B3(0.25) C3B(0.25) H3B1(0.25) H3B2(0.25) H3B3(0.25)
4.a Aromatic/amide H refined with riding coordinates:
 C2(H2), C3(H3), C7(H7), C8(H8), C12(H12), C13(H13), C17(H17), C18(H18),
 C28(H28), C29(H29), C30(H30), C31(H31), C32(H32), C34(H34), C35(H35), C36(H36),
  C37(H37), C38(H38), C40(H40), C41(H41), C42(H42), C43(H43), C44(H44),
 C46(H46), C47(H47), C48(H48), C49(H49), C50(H50)
4.b Idealised Me refined as rotating group:
 C21(H21A,H21B,H21C), C22(H22A,H22B,H22C), C23(H23A,H23B,H23C), C24(H24A,H24B,
 H24C), C2A(H2A1,H2A2,H2A3), C3A(H3A1,H3A2,H3A3), C2B(H2B1,H2B2,H2B3), C3B(H3B1,
 H3B2,H3B3)
;
_shelx_shelxl_version_number 2014/7
_olex2_submission_special_instructions 'No special instructions were received'

loop_
_space_group_symop_operation_xyz
'x, y, z'
'-x, -y, -z'

loop_
_atom_site_label
_atom_site_type_symbol
_atom_site_fract_x
_atom_site_fract_y
_atom_site_fract_z
_atom_site_U_iso_or_equiv
_atom_site_adp_type
_atom_site_occupancy
_atom_site_site_symmetry_order
_atom_site_calc_flag
_atom_site_refinement_flags_posn
_atom_site_refinement_flags_occupancy
_atom_site_disorder_assembly
_atom_site_disorder_group
Co1 Co 0.39206(2) 0.57524(2) 0.25087(2) 0.01191(7) Uani 1 1 d . . . .
N1 N 0.37328(12) 0.53633(11) 0.14597(10) 0.0152(3) Uani 1 1 d . . . .
N2 N 0.33598(12) 0.43876(11) 0.35526(10) 0.0147(3) Uani 1 1 d . . . .
N3 N 0.41047(12) 0.61433(10) 0.35557(10) 0.0138(2) Uani 1 1 d . . . .
N4 N 0.44927(12) 0.71119(11) 0.14568(10) 0.0154(3) Uani 1 1 d . . . .
N5 N 0.13556(13) 0.68298(12) 0.28211(12) 0.0215(3) Uani 1 1 d . . . .
N6 N 0.65053(12) 0.47107(11) 0.22163(10) 0.0174(3) Uani 1 1 d . . . .
C1 C 0.36064(14) 0.60588(14) 0.05191(12) 0.0180(3) Uani 1 1 d . . . .
C2 C 0.34523(15) 0.54586(16) -0.00243(13) 0.0218(3) Uani 1 1 d . . . .
H2 H 0.3310 0.5749 -0.0679 0.026 Uiso 1 1 calc R . . .
C3 C 0.35479(15) 0.44099(15) 0.05718(13) 0.0213(3) Uani 1 1 d . . . .
H3 H 0.3529 0.3820 0.0399 0.026 Uiso 1 1 calc R . . .
C4 C 0.36849(14) 0.43450(14) 0.15212(13) 0.0172(3) Uani 1 1 d . . . .
C5 C 0.35990(14) 0.34243(13) 0.24110(14) 0.0182(3) Uani 1 1 d . . . .
C6 C 0.33522(14) 0.34804(13) 0.33810(13) 0.0169(3) Uani 1 1 d . . . .
C7 C 0.28771(15) 0.26414(13) 0.43503(14) 0.0210(3) Uani 1 1 d . . . .
H7 H 0.2807 0.1923 0.4451 0.025 Uiso 1 1 calc R . . .
C8 C 0.25471(15) 0.30620(14) 0.50976(13) 0.0208(3) Uani 1 1 d . . . .
H8 H 0.2164 0.2707 0.5813 0.025 Uiso 1 1 calc R . . .
C9 C 0.28894(14) 0.41527(13) 0.45973(12) 0.0164(3) Uani 1 1 d . . . .
C10 C 0.29080(14) 0.48024(13) 0.51089(12) 0.0167(3) Uani 1 1 d . . . .
C11 C 0.35745(14) 0.56981(13) 0.46009(12) 0.0155(3) Uani 1 1 d . . . .
C12 C 0.39474(15) 0.62042(13) 0.51155(13) 0.0190(3) Uani 1 1 d . . . .
H12 H 0.3691 0.6062 0.5837 0.023 Uiso 1 1 calc R . . .
C13 C 0.47294(15) 0.69183(13) 0.43786(13) 0.0189(3) Uani 1 1 d . . . .
H13 H 0.5149 0.7353 0.4489 0.023 Uiso 1 1 calc R . . .
C14 C 0.48108(14) 0.68997(13) 0.33939(12) 0.0156(3) Uani 1 1 d . . . .
C15 C 0.53979(14) 0.76231(13) 0.24284(13) 0.0173(3) Uani 1 1 d . . . .
C16 C 0.51733(14) 0.77462(13) 0.15264(13) 0.0173(3) Uani 1 1 d . . . .
C17 C 0.54764(17) 0.86454(14) 0.05637(14) 0.0233(4) Uani 1 1 d . . . .
H17 H 0.5977 0.9186 0.0391 0.028 Uiso 1 1 calc R . . .
C18 C 0.49151(17) 0.85776(14) -0.00511(14) 0.0242(4) Uani 1 1 d . . . .
H18 H 0.4916 0.9081 -0.0722 0.029 Uiso 1 1 calc R . . .
C19 C 0.43155(15) 0.76011(13) 0.05006(12) 0.0188(3) Uani 1 1 d . . . .
C20 C 0.37735(15) 0.71525(14) 0.00840(13) 0.0204(3) Uani 1 1 d . . . .
C21 C 0.35600(17) 0.23544(15) 0.23556(16) 0.0262(4) Uani 1 1 d . . . .
H21A H 0.3942 0.1781 0.2843 0.039 Uiso 1 1 calc GR . . .
H21B H 0.3985 0.2374 0.1652 0.039 Uiso 1 1 calc GR . . .
H21C H 0.2727 0.2214 0.2536 0.039 Uiso 1 1 calc GR . . .
C22 C 0.23418(16) 0.44504(15) 0.62639(12) 0.0221(3) Uani 1 1 d . . . .
H22A H 0.2037 0.5086 0.6453 0.033 Uiso 1 1 calc GR . . .
H22B H 0.2939 0.4023 0.6615 0.033 Uiso 1 1 calc GR . . .
H22C H 0.1681 0.4013 0.6474 0.033 Uiso 1 1 calc GR . . .
C23 C 0.61736(18) 0.83898(15) 0.23800(15) 0.0270(4) Uani 1 1 d . . . .
H23A H 0.6774 0.8614 0.1700 0.040 Uiso 1 1 calc GR . . .
H23B H 0.6574 0.8028 0.2919 0.040 Uiso 1 1 calc GR . . .
H23C H 0.5676 0.9024 0.2490 0.040 Uiso 1 1 calc GR . . .
C24 C 0.34766(19) 0.78214(18) -0.09158(15) 0.0326(4) Uani 1 1 d . . . .
H24A H 0.3658 0.8566 -0.1141 0.049 Uiso 1 1 calc GR . . .
H24B H 0.2626 0.7806 -0.0807 0.049 Uiso 1 1 calc GR . . .
H24C H 0.3954 0.7526 -0.1448 0.049 Uiso 1 1 calc GR . . .
C25 C 0.23028(15) 0.64227(13) 0.27190(12) 0.0159(3) Uani 1 1 d . . . .
C26 C 0.55382(14) 0.50988(12) 0.23076(11) 0.0138(3) Uani 1 1 d . . . .
P1 P 0.01043(4) 0.80876(3) 0.74202(3) 0.01604(9) Uani 1 1 d . . . .
C27 C 0.15846(14) 0.85257(13) 0.69105(12) 0.0177(3) Uani 1 1 d . . . .
C28 C 0.25538(15) 0.77745(14) 0.67693(13) 0.0197(3) Uani 1 1 d . . . .
H28 H 0.2426 0.7059 0.6906 0.024 Uiso 1 1 calc R . . .
C29 C 0.37063(15) 0.80782(15) 0.64276(13) 0.0224(3) Uani 1 1 d . . . .
H29 H 0.4371 0.7570 0.6332 0.027 Uiso 1 1 calc R . . .
C30 C 0.38851(16) 0.91239(16) 0.62259(13) 0.0263(4) Uani 1 1 d . . . .
H30 H 0.4675 0.9332 0.5987 0.032 Uiso 1 1 calc R . . .
C31 C 0.29221(18) 0.98690(15) 0.63697(15) 0.0289(4) Uani 1 1 d . . . .
H31 H 0.3055 1.0583 0.6234 0.035 Uiso 1 1 calc R . . .
C32 C 0.17664(16) 0.95784(14) 0.67108(14) 0.0242(4) Uani 1 1 d . . . .
H32 H 0.1105 1.0089 0.6808 0.029 Uiso 1 1 calc R . . .
C33 C -0.09551(15) 0.92306(13) 0.71344(16) 0.0253(4) Uani 1 1 d . . . .
C34 C -0.13088(19) 0.98631(16) 0.7740(2) 0.0378(5) Uani 1 1 d . . . .
H34 H -0.0997 0.9688 0.8299 0.045 Uiso 1 1 calc R . . .
C35 C -0.2127(2) 1.07565(18) 0.7513(2) 0.0508(7) Uani 1 1 d . . . .
H35 H -0.2371 1.1196 0.7915 0.061 Uiso 1 1 calc R . . .
C36 C -0.2578(2) 1.10000(18) 0.6709(2) 0.0544(8) Uani 1 1 d . . . .
H36 H -0.3137 1.1607 0.6561 0.065 Uiso 1 1 calc R . . .
C37 C -0.22315(19) 1.03763(19) 0.61133(19) 0.0475(7) Uani 1 1 d . . . .
H37 H -0.2555 1.0554 0.5562 0.057 Uiso 1 1 calc R . . .
C38 C -0.14100(17) 0.94866(16) 0.63152(16) 0.0322(5) Uani 1 1 d . . . .
H38 H -0.1163 0.9060 0.5900 0.039 Uiso 1 1 calc R . . .
C39 C 0.00297(14) 0.71820(13) 0.68584(13) 0.0177(3) Uani 1 1 d . . . .
C40 C 0.05497(16) 0.74100(16) 0.57978(14) 0.0251(4) Uani 1 1 d . . . .
H40 H 0.1001 0.8018 0.5379 0.030 Uiso 1 1 calc R . . .
C41 C 0.04025(17) 0.67427(17) 0.53610(15) 0.0295(4) Uani 1 1 d . . . .
H41 H 0.0746 0.6897 0.4640 0.035 Uiso 1 1 calc R . . .
C42 C -0.02448(16) 0.58517(17) 0.59776(16) 0.0277(4) Uani 1 1 d . . . .
H42 H -0.0344 0.5399 0.5674 0.033 Uiso 1 1 calc R . . .
C43 C -0.07485(16) 0.56120(15) 0.70291(15) 0.0246(4) Uani 1 1 d . . . .
H43 H -0.1183 0.4994 0.7446 0.029 Uiso 1 1 calc R . . .
C44 C -0.06159(14) 0.62795(13) 0.74740(13) 0.0189(3) Uani 1 1 d . . . .
H44 H -0.0964 0.6121 0.8195 0.023 Uiso 1 1 calc R . . .
C45 C -0.02627(15) 0.73943(13) 0.87934(13) 0.0184(3) Uani 1 1 d . . . .
C46 C -0.14527(15) 0.73812(14) 0.94092(14) 0.0218(3) Uani 1 1 d . . . .
H46 H -0.2063 0.7809 0.9114 0.026 Uiso 1 1 calc R . . .
C47 C -0.17375(17) 0.67415(16) 1.04516(15) 0.0277(4) Uani 1 1 d . . . .
H47 H -0.2546 0.6726 1.0871 0.033 Uiso 1 1 calc R . . .
C48 C -0.0851(2) 0.61280(19) 1.08825(16) 0.0398(5) Uani 1 1 d . . . .
H48 H -0.1051 0.5692 1.1598 0.048 Uiso 1 1 calc R . . .
C49 C 0.0332(2) 0.6144(2) 1.02757(17) 0.0469(6) Uani 1 1 d . . . .
H49 H 0.0940 0.5728 1.0579 0.056 Uiso 1 1 calc R . . .
C50 C 0.06279(17) 0.67682(17) 0.92278(15) 0.0324(4) Uani 1 1 d . . . .
H50 H 0.1436 0.6767 0.8809 0.039 Uiso 1 1 calc R . . .
O1A O 0.0235(18) 0.8887(16) 0.1022(14) 0.147(6) Uiso 0.25 1 d D P A -1
C1A C 0.0201(10) 0.9755(9) 0.0118(9) 0.049(3) Uiso 0.25 1 d D P A -1
C2A C -0.0940(17) 1.0122(18) 0.0254(16) 0.091(5) Uiso 0.25 1 d D P A -1
H2A1 H -0.1370 0.9642 0.0177 0.137 Uiso 0.25 1 calc GR P A -1
H2A2 H -0.1002 1.0847 -0.0264 0.137 Uiso 0.25 1 calc GR P A -1
H2A3 H -0.1291 1.0147 0.0948 0.137 Uiso 0.25 1 calc GR P A -1
C3A C 0.1098(14) 1.0388(15) -0.0362(13) 0.077(4) Uiso 0.25 1 d D P A -1
H3A1 H 0.1416 1.0457 -0.1088 0.115 Uiso 0.25 1 calc GR P A -1
H3A2 H 0.1731 1.0072 -0.0026 0.115 Uiso 0.25 1 calc GR P A -1
H3A3 H 0.0810 1.1101 -0.0324 0.115 Uiso 0.25 1 calc GR P A -1
O1B O -0.0364(19) 1.0093(17) 0.0957(15) 0.167(7) Uiso 0.25 1 d D P B -2
C1B C -0.0606(17) 1.0797(15) 0.0100(14) 0.088(5) Uiso 0.25 1 d D P B -2
C2B C -0.145(2) 1.051(2) -0.018(2) 0.144(10) Uiso 0.25 1 d D P B -2
H2B1 H -0.1405 1.0951 -0.0897 0.217 Uiso 0.25 1 calc GR P B -2
H2B2 H -0.2248 1.0614 0.0274 0.217 Uiso 0.25 1 calc GR P B -2
H2B3 H -0.1278 0.9746 -0.0096 0.217 Uiso 0.25 1 calc GR P B -2
C3B C -0.0041(19) 1.1622(17) -0.0832(15) 0.109(6) Uiso 0.25 1 d D P B -2
H3B1 H 0.0604 1.1296 -0.1272 0.164 Uiso 0.25 1 calc GR P B -2
H3B2 H 0.0289 1.2100 -0.0665 0.164 Uiso 0.25 1 calc GR P B -2
H3B3 H -0.0628 1.2038 -0.1199 0.164 Uiso 0.25 1 calc GR P B -2
O2 O -0.0709(3) 0.8285(3) 0.2501(3) 0.1190(12) Uani 1 1 d . . . .

loop_
_atom_site_aniso_label
_atom_site_aniso_U_11
_atom_site_aniso_U_22
_atom_site_aniso_U_33
_atom_site_aniso_U_23
_atom_site_aniso_U_13
_atom_site_aniso_U_12
Co1 0.01238(11) 0.01315(11) 0.01175(11) -0.00601(8) -0.00539(8) 0.00193(7)
N1 0.0132(6) 0.0195(6) 0.0155(6) -0.0093(5) -0.0053(5) 0.0014(5)
N2 0.0130(6) 0.0158(6) 0.0161(6) -0.0070(5) -0.0055(5) 0.0013(5)
N3 0.0134(6) 0.0151(6) 0.0146(6) -0.0077(5) -0.0061(5) 0.0033(5)
N4 0.0163(6) 0.0153(6) 0.0150(6) -0.0060(5) -0.0068(5) 0.0022(5)
N5 0.0214(7) 0.0202(7) 0.0277(7) -0.0126(6) -0.0122(6) 0.0050(6)
N6 0.0178(7) 0.0198(7) 0.0151(6) -0.0072(5) -0.0060(5) 0.0006(5)
C1 0.0129(7) 0.0285(8) 0.0151(7) -0.0115(6) -0.0052(6) 0.0023(6)
C2 0.0147(8) 0.0375(10) 0.0193(8) -0.0165(7) -0.0063(6) 0.0004(7)
C3 0.0141(7) 0.0339(9) 0.0245(8) -0.0204(7) -0.0046(6) -0.0013(7)
C4 0.0113(7) 0.0241(8) 0.0217(8) -0.0151(7) -0.0047(6) 0.0013(6)
C5 0.0127(7) 0.0198(8) 0.0275(8) -0.0138(7) -0.0072(6) 0.0010(6)
C6 0.0129(7) 0.0149(7) 0.0244(8) -0.0079(6) -0.0084(6) 0.0020(6)
C7 0.0193(8) 0.0167(7) 0.0273(9) -0.0045(7) -0.0121(7) -0.0009(6)
C8 0.0181(8) 0.0200(8) 0.0210(8) -0.0019(6) -0.0091(6) -0.0011(6)
C9 0.0125(7) 0.0180(7) 0.0161(7) -0.0037(6) -0.0059(6) 0.0017(6)
C10 0.0141(7) 0.0202(7) 0.0141(7) -0.0059(6) -0.0066(6) 0.0055(6)
C11 0.0150(7) 0.0188(7) 0.0137(7) -0.0083(6) -0.0076(6) 0.0070(6)
C12 0.0213(8) 0.0223(8) 0.0183(7) -0.0123(6) -0.0116(6) 0.0082(6)
C13 0.0205(8) 0.0199(8) 0.0236(8) -0.0132(6) -0.0134(7) 0.0066(6)
C14 0.0145(7) 0.0162(7) 0.0204(8) -0.0105(6) -0.0095(6) 0.0055(6)
C15 0.0163(7) 0.0151(7) 0.0232(8) -0.0098(6) -0.0083(6) 0.0030(6)
C16 0.0170(7) 0.0137(7) 0.0201(8) -0.0072(6) -0.0054(6) 0.0024(6)
C17 0.0285(9) 0.0154(7) 0.0224(8) -0.0051(6) -0.0062(7) -0.0010(6)
C18 0.0315(9) 0.0171(8) 0.0188(8) -0.0031(6) -0.0080(7) 0.0016(7)
C19 0.0203(8) 0.0176(7) 0.0150(7) -0.0041(6) -0.0068(6) 0.0042(6)
C20 0.0191(8) 0.0267(8) 0.0142(7) -0.0070(6) -0.0073(6) 0.0029(6)
C21 0.0245(9) 0.0235(9) 0.0378(10) -0.0176(8) -0.0107(8) -0.0006(7)
C22 0.0204(8) 0.0272(9) 0.0136(7) -0.0058(6) -0.0049(6) 0.0046(7)
C23 0.0313(10) 0.0230(9) 0.0319(10) -0.0097(7) -0.0139(8) -0.0058(7)
C24 0.0342(10) 0.0407(11) 0.0209(9) -0.0024(8) -0.0166(8) -0.0032(9)
C25 0.0196(8) 0.0161(7) 0.0152(7) -0.0076(6) -0.0072(6) -0.0005(6)
C26 0.0183(7) 0.0142(7) 0.0106(6) -0.0049(5) -0.0051(6) -0.0022(6)
P1 0.01254(19) 0.01204(18) 0.0204(2) -0.00425(15) -0.00430(15) 0.00064(14)
C27 0.0151(7) 0.0169(7) 0.0178(7) -0.0033(6) -0.0044(6) -0.0017(6)
C28 0.0172(8) 0.0204(8) 0.0193(8) -0.0059(6) -0.0050(6) -0.0008(6)
C29 0.0156(8) 0.0306(9) 0.0184(8) -0.0073(7) -0.0052(6) 0.0000(7)
C30 0.0198(8) 0.0349(10) 0.0186(8) 0.0004(7) -0.0068(7) -0.0106(7)
C31 0.0309(10) 0.0207(8) 0.0318(10) 0.0007(7) -0.0135(8) -0.0098(7)
C32 0.0229(9) 0.0162(8) 0.0300(9) -0.0036(7) -0.0097(7) -0.0017(6)
C33 0.0133(8) 0.0138(7) 0.0375(10) -0.0023(7) -0.0041(7) 0.0009(6)
C34 0.0265(10) 0.0223(9) 0.0610(14) -0.0178(10) -0.0096(10) 0.0044(8)
C35 0.0303(11) 0.0213(10) 0.0798(19) -0.0160(11) -0.0002(12) 0.0062(9)
C36 0.0240(11) 0.0265(11) 0.0646(17) 0.0097(11) 0.0031(11) 0.0103(9)
C37 0.0212(10) 0.0385(12) 0.0428(13) 0.0169(10) -0.0052(9) 0.0033(9)
C38 0.0192(9) 0.0256(9) 0.0303(10) 0.0076(8) -0.0044(7) -0.0015(7)
C39 0.0139(7) 0.0186(7) 0.0202(8) -0.0069(6) -0.0065(6) 0.0017(6)
C40 0.0203(8) 0.0296(9) 0.0206(8) -0.0065(7) -0.0049(7) -0.0005(7)
C41 0.0222(9) 0.0444(11) 0.0242(9) -0.0175(8) -0.0096(7) 0.0073(8)
C42 0.0199(8) 0.0374(10) 0.0381(10) -0.0258(9) -0.0153(8) 0.0095(7)
C43 0.0177(8) 0.0243(8) 0.0369(10) -0.0162(8) -0.0105(7) 0.0023(7)
C44 0.0150(7) 0.0188(8) 0.0226(8) -0.0083(6) -0.0061(6) 0.0012(6)
C45 0.0168(8) 0.0168(7) 0.0195(8) -0.0070(6) -0.0021(6) -0.0022(6)
C46 0.0154(8) 0.0247(8) 0.0261(8) -0.0134(7) -0.0030(7) -0.0003(6)
C47 0.0197(9) 0.0313(9) 0.0260(9) -0.0120(8) 0.0036(7) -0.0046(7)
C48 0.0295(11) 0.0450(12) 0.0227(9) 0.0015(9) 0.0013(8) -0.0036(9)
C49 0.0241(10) 0.0567(15) 0.0280(11) 0.0093(10) -0.0043(8) 0.0023(10)
C50 0.0162(8) 0.0374(11) 0.0254(9) 0.0008(8) -0.0014(7) 0.0001(7)
O2 0.081(2) 0.101(2) 0.162(3) -0.043(2) -0.043(2) 0.0194(17)

loop_
_atom_type_symbol
_atom_type_description
_atom_type_scat_dispersion_real
_atom_type_scat_dispersion_imag
_atom_type_scat_source
C C 0.0033 0.0016 'International Tables Vol C Tables 4.2.6.8 and 6.1.1.4'
H H 0.0000 0.0000 'International Tables Vol C Tables 4.2.6.8 and 6.1.1.4'
N N 0.0061 0.0033 'International Tables Vol C Tables 4.2.6.8 and 6.1.1.4'
O O 0.0106 0.0060 'International Tables Vol C Tables 4.2.6.8 and 6.1.1.4'
P P 0.1023 0.0942 'International Tables Vol C Tables 4.2.6.8 and 6.1.1.4'
Co Co 0.3494 0.9721 'International Tables Vol C Tables 4.2.6.8 and 6.1.1.4'

loop_
_geom_angle_atom_site_label_1
_geom_angle_atom_site_label_2
_geom_angle_atom_site_label_3
_geom_angle
N1 Co1 N2 89.94(6)
N1 Co1 N4 89.77(6)
N1 Co1 C25 89.56(6)
N2 Co1 N4 179.49(6)
N3 Co1 N1 179.86(6)
N3 Co1 N2 90.10(6)
N3 Co1 N4 90.20(6)
N3 Co1 C25 90.30(6)
C25 Co1 N2 90.94(6)
C25 Co1 N4 89.47(6)
C26 Co1 N1 91.25(6)
C26 Co1 N2 89.42(6)
C26 Co1 N3 88.88(6)
C26 Co1 N4 90.17(6)
C26 Co1 C25 179.11(6)
C1 N1 Co1 126.27(11)
C1 N1 C4 107.01(13)
C4 N1 Co1 126.72(11)
C6 N2 Co1 126.27(11)
C6 N2 C9 107.19(13)
C9 N2 Co1 126.54(11)
C11 N3 Co1 126.37(11)
C11 N3 C14 107.20(13)
C14 N3 Co1 126.42(11)
C16 N4 Co1 126.09(11)
C16 N4 C19 107.36(14)
C19 N4 Co1 126.53(12)
N1 C1 C2 109.39(15)
N1 C1 C20 125.59(15)
C20 C1 C2 124.40(15)
C1 C2 H2 126.5
C3 C2 C1 106.98(15)
C3 C2 H2 126.5
C2 C3 H3 126.2
C2 C3 C4 107.53(15)
C4 C3 H3 126.2
N1 C4 C3 108.97(15)
N1 C4 C5 124.95(15)
C5 C4 C3 125.41(16)
C4 C5 C6 121.72(15)
C4 C5 C21 118.78(15)
C6 C5 C21 118.65(16)
N2 C6 C5 125.29(15)
N2 C6 C7 109.28(15)
C5 C6 C7 124.81(15)
C6 C7 H7 126.3
C8 C7 C6 107.45(15)
C8 C7 H7 126.3
C7 C8 H8 126.6
C7 C8 C9 106.80(15)
C9 C8 H8 126.6
N2 C9 C8 109.15(14)
N2 C9 C10 125.13(15)
C10 C9 C8 125.05(15)
C9 C10 C22 119.54(15)
C11 C10 C9 121.24(14)
C11 C10 C22 118.67(15)
N3 C11 C10 125.83(14)
N3 C11 C12 109.27(14)
C10 C11 C12 124.39(15)
C11 C12 H12 126.5
C13 C12 C11 107.05(14)
C13 C12 H12 126.5
C12 C13 H13 126.3
C12 C13 C14 107.43(15)
C14 C13 H13 126.3
N3 C14 C13 108.99(14)
N3 C14 C15 125.30(14)
C15 C14 C13 125.30(15)
C14 C15 C23 118.79(15)
C16 C15 C14 121.68(15)
C16 C15 C23 119.06(15)
N4 C16 C15 125.30(15)
N4 C16 C17 109.10(15)
C15 C16 C17 125.06(16)
C16 C17 H17 126.4
C18 C17 C16 107.21(16)
C18 C17 H17 126.4
C17 C18 H18 126.4
C17 C18 C19 107.30(15)
C19 C18 H18 126.4
N4 C19 C18 108.91(15)
N4 C19 C20 125.15(15)
C20 C19 C18 125.47(15)
C1 C20 C19 120.91(15)
C1 C20 C24 118.32(16)
C19 C20 C24 120.45(17)
C5 C21 H21A 109.5
C5 C21 H21B 109.5
C5 C21 H21C 109.5
H21A C21 H21B 109.5
H21A C21 H21C 109.5
H21B C21 H21C 109.5
C10 C22 H22A 109.5
C10 C22 H22B 109.5
C10 C22 H22C 109.5
H22A C22 H22B 109.5
H22A C22 H22C 109.5
H22B C22 H22C 109.5
C15 C23 H23A 109.5
C15 C23 H23B 109.5
C15 C23 H23C 109.5
H23A C23 H23B 109.5
H23A C23 H23C 109.5
H23B C23 H23C 109.5
C20 C24 H24A 109.5
C20 C24 H24B 109.5
C20 C24 H24C 109.5
H24A C24 H24B 109.5
H24A C24 H24C 109.5
H24B C24 H24C 109.5
N5 C25 Co1 178.57(16)
N6 C26 Co1 177.79(13)
C33 P1 C27 109.71(8)
C39 P1 C27 109.59(8)
C39 P1 C33 109.90(9)
C39 P1 C45 108.26(8)
C45 P1 C27 110.35(8)
C45 P1 C33 109.01(9)
C28 C27 P1 118.48(13)
C28 C27 C32 120.49(16)
C32 C27 P1 120.95(13)
C27 C28 H28 120.2
C29 C28 C27 119.62(16)
C29 C28 H28 120.2
C28 C29 H29 120.1
C30 C29 C28 119.82(17)
C30 C29 H29 120.1
C29 C30 H30 119.7
C29 C30 C31 120.56(17)
C31 C30 H30 119.7
C30 C31 H31 119.8
C32 C31 C30 120.32(17)
C32 C31 H31 119.8
C27 C32 H32 120.4
C31 C32 C27 119.20(17)
C31 C32 H32 120.4
C34 C33 P1 119.06(16)
C38 C33 P1 120.34(16)
C38 C33 C34 120.60(18)
C33 C34 H34 120.5
C35 C34 C33 119.0(2)
C35 C34 H34 120.5
C34 C35 H35 120.0
C36 C35 C34 120.1(3)
C36 C35 H35 120.0
C35 C36 H36 119.5
C35 C36 C37 120.9(2)
C37 C36 H36 119.5
C36 C37 H37 119.8
C36 C37 C38 120.3(2)
C38 C37 H37 119.8
C33 C38 H38 120.5
C37 C38 C33 119.0(2)
C37 C38 H38 120.5
C40 C39 P1 120.38(14)
C44 C39 P1 119.44(13)
C44 C39 C40 120.07(16)
C39 C40 H40 120.2
C41 C40 C39 119.58(18)
C41 C40 H40 120.2
C40 C41 H41 120.0
C42 C41 C40 119.92(18)
C42 C41 H41 120.0
C41 C42 H42 119.6
C43 C42 C41 120.89(17)
C43 C42 H42 119.6
C42 C43 H43 120.1
C42 C43 C44 119.71(18)
C44 C43 H43 120.1
C39 C44 H44 120.1
C43 C44 C39 119.82(16)
C43 C44 H44 120.1
C46 C45 P1 120.31(13)
C50 C45 P1 119.30(13)
C50 C45 C46 119.98(16)
C45 C46 H46 120.2
C47 C46 C45 119.69(17)
C47 C46 H46 120.2
C46 C47 H47 119.9
C48 C47 C46 120.21(17)
C48 C47 H47 119.9
C47 C48 H48 119.9
C47 C48 C49 120.28(19)
C49 C48 H48 119.9
C48 C49 H49 119.9
C50 C49 C48 120.1(2)
C50 C49 H49 119.9
C45 C50 H50 120.2
C49 C50 C45 119.69(18)
C49 C50 H50 120.2
C2A C1A O1A 105.6(14)
C2A C1A C3A 123.7(13)
C3A C1A O1A 118.5(13)
C1A C2A H2A1 109.5
C1A C2A H2A2 109.5
C1A C2A H2A3 109.5
H2A1 C2A H2A2 109.5
H2A1 C2A H2A3 109.5
H2A2 C2A H2A3 109.5
C1A C3A H3A1 109.5
C1A C3A H3A2 109.5
C1A C3A H3A3 109.5
H3A1 C3A H3A2 109.5
H3A1 C3A H3A3 109.5
H3A2 C3A H3A3 109.5
O1B C1B C2B 115.2(18)
O1B C1B C3B 138.5(19)
C2B C1B C3B 102.9(17)
C1B C2B H2B1 109.5
C1B C2B H2B2 109.5
C1B C2B H2B3 109.5
H2B1 C2B H2B2 109.5
H2B1 C2B H2B3 109.5
H2B2 C2B H2B3 109.5
C1B C3B H3B1 109.5
C1B C3B H3B2 109.5
C1B C3B H3B3 109.5
H3B1 C3B H3B2 109.5
H3B1 C3B H3B3 109.5
H3B2 C3B H3B3 109.5

loop_
_geom_bond_atom_site_label_1
_geom_bond_atom_site_label_2
_geom_bond_distance
Co1 N1 1.9366(13)
Co1 N2 1.9401(14)
Co1 N3 1.9331(13)
Co1 N4 1.9421(14)
Co1 C25 1.9372(16)
Co1 C26 1.9299(16)
N1 C1 1.369(2)
N1 C4 1.371(2)
N2 C6 1.369(2)
N2 C9 1.371(2)
N3 C11 1.370(2)
N3 C14 1.371(2)
N4 C16 1.369(2)
N4 C19 1.371(2)
N5 C25 1.141(2)
N6 C26 1.154(2)
C1 C2 1.442(2)
C1 C20 1.392(2)
C2 H2 0.9500
C2 C3 1.345(3)
C3 H3 0.9500
C3 C4 1.442(2)
C4 C5 1.390(2)
C5 C6 1.397(2)
C5 C21 1.511(2)
C6 C7 1.434(2)
C7 H7 0.9500
C7 C8 1.356(3)
C8 H8 0.9500
C8 C9 1.443(2)
C9 C10 1.396(2)
C10 C11 1.395(2)
C10 C22 1.509(2)
C11 C12 1.442(2)
C12 H12 0.9500
C12 C13 1.351(3)
C13 H13 0.9500
C13 C14 1.442(2)
C14 C15 1.397(2)
C15 C16 1.396(2)
C15 C23 1.512(2)
C16 C17 1.438(2)
C17 H17 0.9500
C17 C18 1.353(3)
C18 H18 0.9500
C18 C19 1.439(2)
C19 C20 1.398(2)
C20 C24 1.511(2)
C21 H21A 0.9800
C21 H21B 0.9800
C21 H21C 0.9800
C22 H22A 0.9800
C22 H22B 0.9800
C22 H22C 0.9800
C23 H23A 0.9800
C23 H23B 0.9800
C23 H23C 0.9800
C24 H24A 0.9800
C24 H24B 0.9800
C24 H24C 0.9800
P1 C27 1.7971(17)
P1 C33 1.7945(17)
P1 C39 1.7877(17)
P1 C45 1.7910(17)
C27 C28 1.394(2)
C27 C32 1.396(2)
C28 H28 0.9500
C28 C29 1.387(2)
C29 H29 0.9500
C29 C30 1.385(3)
C30 H30 0.9500
C30 C31 1.385(3)
C31 H31 0.9500
C31 C32 1.385(3)
C32 H32 0.9500
C33 C34 1.398(3)
C33 C38 1.392(3)
C34 H34 0.9500
C34 C35 1.396(3)
C35 H35 0.9500
C35 C36 1.373(4)
C36 H36 0.9500
C36 C37 1.376(4)
C37 H37 0.9500
C37 C38 1.391(3)
C38 H38 0.9500
C39 C40 1.398(2)
C39 C44 1.394(2)
C40 H40 0.9500
C40 C41 1.388(3)
C41 H41 0.9500
C41 C42 1.384(3)
C42 H42 0.9500
C42 C43 1.382(3)
C43 H43 0.9500
C43 C44 1.390(2)
C44 H44 0.9500
C45 C46 1.398(2)
C45 C50 1.390(2)
C46 H46 0.9500
C46 C47 1.385(3)
C47 H47 0.9500
C47 C48 1.379(3)
C48 H48 0.9500
C48 C49 1.388(3)
C49 H49 0.9500
C49 C50 1.387(3)
C50 H50 0.9500
O1A C1A 1.385(19)
C1A C2A 1.33(2)
C1A C3A 1.33(2)
C2A H2A1 0.9800
C2A H2A2 0.9800
C2A H2A3 0.9800
C3A H3A1 0.9800
C3A H3A2 0.9800
C3A H3A3 0.9800
O1B C1B 1.33(2)
C1B C2B 1.39(2)
C1B C3B 1.42(2)
C2B H2B1 0.9800
C2B H2B2 0.9800
C2B H2B3 0.9800
C3B H3B1 0.9800
C3B H3B2 0.9800
C3B H3B3 0.9800

loop_
_geom_torsion_atom_site_label_1
_geom_torsion_atom_site_label_2
_geom_torsion_atom_site_label_3
_geom_torsion_atom_site_label_4
_geom_torsion
Co1 N1 C1 C2 -178.17(11)
Co1 N1 C1 C20 10.5(2)
Co1 N1 C4 C3 -179.59(11)
Co1 N1 C4 C5 9.4(2)
Co1 N2 C6 C5 -9.1(2)
Co1 N2 C6 C7 179.62(11)
Co1 N2 C9 C8 178.15(10)
Co1 N2 C9 C10 -10.9(2)
Co1 N3 C11 C10 7.4(2)
Co1 N3 C11 C12 179.50(10)
Co1 N3 C14 C13 -177.93(10)
Co1 N3 C14 C15 9.2(2)
Co1 N4 C16 C15 -11.9(2)
Co1 N4 C16 C17 176.22(11)
Co1 N4 C19 C18 -178.29(11)
Co1 N4 C19 C20 -5.9(2)
N1 C1 C2 C3 -3.03(19)
N1 C1 C20 C19 12.4(3)
N1 C1 C20 C24 -174.05(16)
N1 C4 C5 C6 10.9(3)
N1 C4 C5 C21 -179.75(15)
N2 C6 C7 C8 2.87(19)
N2 C9 C10 C11 -9.4(2)
N2 C9 C10 C22 179.25(14)
N3 C11 C12 C13 -2.19(17)
N3 C14 C15 C16 9.6(2)
N3 C14 C15 C23 -178.33(15)
N4 C16 C17 C18 3.7(2)
N4 C19 C20 C1 -14.8(3)
N4 C19 C20 C24 171.79(16)
C1 N1 C4 C3 1.21(17)
C1 N1 C4 C5 -169.82(15)
C1 C2 C3 C4 3.65(18)
C2 C1 C20 C19 -157.63(16)
C2 C1 C20 C24 15.9(3)
C2 C3 C4 N1 -3.15(19)
C2 C3 C4 C5 167.83(16)
C3 C4 C5 C6 -158.65(16)
C3 C4 C5 C21 10.7(2)
C4 N1 C1 C2 1.04(17)
C4 N1 C1 C20 -170.26(16)
C4 C5 C6 N2 -11.1(3)
C4 C5 C6 C7 158.91(16)
C5 C6 C7 C8 -168.47(15)
C6 N2 C9 C8 -1.40(17)
C6 N2 C9 C10 169.59(15)
C6 C7 C8 C9 -3.58(18)
C7 C8 C9 N2 3.20(18)
C7 C8 C9 C10 -167.81(15)
C8 C9 C10 C11 160.22(15)
C8 C9 C10 C22 -11.2(2)
C9 N2 C6 C5 170.46(15)
C9 N2 C6 C7 -0.83(17)
C9 C10 C11 N3 11.2(2)
C9 C10 C11 C12 -159.72(15)
C10 C11 C12 C13 170.03(15)
C11 N3 C14 C13 0.71(16)
C11 N3 C14 C15 -172.20(15)
C11 C12 C13 C14 2.54(17)
C12 C13 C14 N3 -2.11(18)
C12 C13 C14 C15 170.81(15)
C13 C14 C15 C16 -162.16(15)
C13 C14 C15 C23 9.9(2)
C14 N3 C11 C10 -171.22(15)
C14 N3 C11 C12 0.86(16)
C14 C15 C16 N4 -8.1(2)
C14 C15 C16 C17 162.47(16)
C15 C16 C17 C18 -168.24(16)
C16 N4 C19 C18 0.30(18)
C16 N4 C19 C20 172.74(16)
C16 C17 C18 C19 -3.4(2)
C17 C18 C19 N4 2.0(2)
C17 C18 C19 C20 -170.41(17)
C18 C19 C20 C1 156.41(17)
C18 C19 C20 C24 -17.0(3)
C19 N4 C16 C15 169.49(15)
C19 N4 C16 C17 -2.38(18)
C20 C1 C2 C3 168.40(16)
C21 C5 C6 N2 179.60(15)
C21 C5 C6 C7 -10.4(2)
C22 C10 C11 N3 -177.34(14)
C22 C10 C11 C12 11.7(2)
C23 C15 C16 N4 179.84(15)
C23 C15 C16 C17 -9.5(2)
P1 C27 C28 C29 -176.69(13)
P1 C27 C32 C31 176.63(14)
P1 C33 C34 C35 179.56(17)
P1 C33 C38 C37 179.89(15)
P1 C39 C40 C41 -174.94(14)
P1 C39 C44 C43 175.52(13)
P1 C45 C46 C47 172.57(14)
P1 C45 C50 C49 -173.6(2)
C27 P1 C33 C34 -78.79(17)
C27 P1 C33 C38 100.72(15)
C27 P1 C39 C40 -43.79(16)
C27 P1 C39 C44 140.22(13)
C27 P1 C45 C46 152.74(14)
C27 P1 C45 C50 -34.60(18)
C27 C28 C29 C30 -0.3(3)
C28 C27 C32 C31 0.0(3)
C28 C29 C30 C31 0.5(3)
C29 C30 C31 C32 -0.5(3)
C30 C31 C32 C27 0.2(3)
C32 C27 C28 C29 0.0(3)
C33 P1 C27 C28 -160.97(14)
C33 P1 C27 C32 22.36(18)
C33 P1 C39 C40 76.84(15)
C33 P1 C39 C44 -99.14(14)
C33 P1 C45 C46 32.19(16)
C33 P1 C45 C50 -155.15(16)
C33 C34 C35 C36 0.4(3)
C34 C33 C38 C37 -0.6(3)
C34 C35 C36 C37 -0.3(4)
C35 C36 C37 C38 -0.3(3)
C36 C37 C38 C33 0.7(3)
C38 C33 C34 C35 0.0(3)
C39 P1 C27 C28 -40.22(15)
C39 P1 C27 C32 143.11(14)
C39 P1 C33 C34 160.65(15)
C39 P1 C33 C38 -19.84(17)
C39 P1 C45 C46 -87.33(15)
C39 P1 C45 C50 85.34(17)
C39 C40 C41 C42 -0.7(3)
C40 C39 C44 C43 -0.5(2)
C40 C41 C42 C43 -0.2(3)
C41 C42 C43 C44 0.7(3)
C42 C43 C44 C39 -0.4(2)
C44 C39 C40 C41 1.0(3)
C45 P1 C27 C28 78.91(15)
C45 P1 C27 C32 -97.76(15)
C45 P1 C33 C34 42.15(18)
C45 P1 C33 C38 -138.34(15)
C45 P1 C39 C40 -164.20(14)
C45 P1 C39 C44 19.81(15)
C45 C46 C47 C48 0.6(3)
C46 C45 C50 C49 -0.9(3)
C46 C47 C48 C49 -0.2(4)
C47 C48 C49 C50 -0.8(4)
C48 C49 C50 C45 1.4(4)
C50 C45 C46 C47 0.0(3)
